data_7111063
loop_
_publ_author_name
'Ameerunisha, Sardar'
'Schneider, J\"org'
'Meyer, Thomas'
'Henkel, Gerald'
'Zacharias, Panthapally S.'
'Bill, Eckhard'

_publ_section_title
;
 Synthesis and structural characterisation of Fe(ii) and Cu(i) complexes
 of a new tetrafunctional N-donor ligand with dodecahedral or tetrahedral
 binding domains
;
_journal_issue 21
_journal_name_full 'Chemical Communications'
_journal_page_first 2155
_journal_paper_doi 10.1039/b005671p
_journal_year 2000
_chemical_formula_sum 'C124 H116 Cl8 Fe4 N20 O13 S8'
_chemical_formula_weight 2857.85
_space_group_IT_number 14
_symmetry_cell_setting monoclinic
_symmetry_space_group_name_Hall '-P 2ybc'
_symmetry_space_group_name_H-M 'P 1 21/c 1'
_atom_sites_solution_hydrogens geom
_atom_sites_solution_primary direct
_atom_sites_solution_secondary difmap
_cell_angle_alpha 90.00
_cell_angle_beta 100.66(2)
_cell_angle_gamma 90.00
_cell_formula_units_Z 2
_cell_length_a 11.760(4)
_cell_length_b 21.356(5)
_cell_length_c 25.690(8)
_cell_measurement_reflns_used 18
_cell_measurement_temperature 150
_cell_measurement_theta_max 20
_cell_measurement_theta_min 10
_cell_volume 6341(3)
_computing_cell_refinement 'P3 (Siemens, 1991)'
_computing_data_collection 'P3 (Siemens, 1991)'
_computing_data_reduction 'P3 (Siemens, 1991)'
_computing_publication_material 'SHELXL-97 (Sheldrick, 1997)'
_computing_structure_refinement 'SHELXL-97 (Sheldrick, 1997)'
_computing_structure_solution 'SHELXS-90 (Sheldrick, 1990)'
_diffrn_ambient_temperature 150
_diffrn_measured_fraction_theta_full 0.999
_diffrn_measured_fraction_theta_max 0.999
_diffrn_measurement_device_type 'Siemens P4RA'
_diffrn_measurement_method '\w scans'
_diffrn_radiation_monochromator graphite
_diffrn_radiation_source 'fine-focus rotating anode tube'
_diffrn_radiation_type MoK\a
_diffrn_radiation_wavelength 0.71073
_diffrn_reflns_av_R_equivalents 0.0322
_diffrn_reflns_av_sigmaI/netI 0.0615
_diffrn_reflns_limit_h_max 15
_diffrn_reflns_limit_h_min 0
_diffrn_reflns_limit_k_max 27
_diffrn_reflns_limit_k_min 0
_diffrn_reflns_limit_l_max 32
_diffrn_reflns_limit_l_min -32
_diffrn_reflns_number 14494
_diffrn_reflns_theta_full 27.00
_diffrn_reflns_theta_max 27.00
_diffrn_reflns_theta_min 2.00
_diffrn_standards_interval_count 99
_diffrn_standards_number 1
_exptl_absorpt_coefficient_mu 0.819
_exptl_absorpt_correction_T_max 0.865
_exptl_absorpt_correction_T_min 0.743
_exptl_absorpt_correction_type psi-scan
_exptl_crystal_density_diffrn 1.497
_exptl_crystal_density_method 'not measured'
_exptl_crystal_F_000 2944
_exptl_crystal_size_max 0.45
_exptl_crystal_size_mid 0.23
_exptl_crystal_size_min 0.18
_refine_diff_density_max 1.104
_refine_diff_density_min -0.750
_refine_diff_density_rms 0.082
_refine_ls_extinction_method none
_refine_ls_goodness_of_fit_ref 1.008
_refine_ls_hydrogen_treatment mixed
_refine_ls_matrix_type full
_refine_ls_number_parameters 802
_refine_ls_number_reflns 13833
_refine_ls_number_restraints 0
_refine_ls_restrained_S_all 1.008
_refine_ls_R_factor_all 0.0997
_refine_ls_R_factor_gt 0.0589
_refine_ls_shift/su_max 0.001
_refine_ls_shift/su_mean 0.000
_refine_ls_structure_factor_coef Fsqd
_refine_ls_weighting_details 'calc w=1/[\s^2^(Fo^2^)+(0.0560P)^2^+12.2383P] where P=(Fo^2^+2Fc^2^)/3'
_refine_ls_weighting_scheme calc
_refine_ls_wR_factor_gt 0.1297
_refine_ls_wR_factor_ref 0.1491
_reflns_number_gt 9226
_reflns_number_total 13833
_reflns_threshold_expression >2sigma(I)
_cod_data_source_file b005671psup1.cif
_cod_data_source_block (1)
_cod_original_sg_symbol_H-M 'P21 /c'
_cod_database_code 7111063

loop_
_symmetry_equiv_pos_as_xyz
'x, y, z'
'-x, y+1/2, -z+1/2'
'-x, -y, -z'
'x, -y-1/2, z-1/2'

loop_
_atom_site_label
_atom_site_type_symbol
_atom_site_fract_x
_atom_site_fract_y
_atom_site_fract_z
_atom_site_U_iso_or_equiv
_atom_site_adp_type
_atom_site_occupancy
_atom_site_symmetry_multiplicity
_atom_site_calc_flag
_atom_site_refinement_flags
Fe1 Fe 0.25246(5) 0.57126(3) 0.25117(2) 0.02536(13) Uani 1 1 d .
S1 S -0.11728(9) 0.63915(5) 0.17787(4) 0.0327(2) Uani 1 1 d .
S2 S 0.14571(12) 0.38143(6) 0.31274(5) 0.0481(3) Uani 1 1 d .
S3 S 0.09306(10) 0.71247(5) 0.34875(5) 0.0397(3) Uani 1 1 d .
S4 S 0.47752(10) 0.71343(5) 0.18477(5) 0.0424(3) Uani 1 1 d .
N1 N 0.2934(3) 0.67102(14) 0.27531(12) 0.0236(7) Uani 1 1 d .
N2 N 0.3745(3) 0.56845(15) 0.32610(12) 0.0244(7) Uani 1 1 d .
N3 N 0.3108(3) 0.46561(15) 0.27361(14) 0.0329(8) Uani 1 1 d .
N4 N 0.1309(3) 0.66231(14) 0.18398(13) 0.0258(7) Uani 1 1 d .
N5 N 0.0775(3) 0.52643(14) 0.23426(12) 0.0259(7) Uani 1 1 d .
N6 N 0.2244(3) 0.53859(14) 0.16927(12) 0.0235(7) Uani 1 1 d .
N7 N 0.4243(3) 0.58363(15) 0.21433(14) 0.0291(7) Uani 1 1 d .
N8 N 0.1295(3) 0.57982(16) 0.33120(14) 0.0340(8) Uani 1 1 d .
C1 C 0.2565(3) 0.72220(18) 0.24833(16) 0.0276(8) Uani 1 1 d .
C2 C 0.2902(4) 0.78317(19) 0.26614(18) 0.0375(10) Uani 1 1 d .
H2A H 0.2625 0.8189 0.2449 0.056(3) Uiso 1 1 d R
C3 C 0.3648(4) 0.79031(19) 0.31340(17) 0.0366(10) Uani 1 1 d .
H3A H 0.3877 0.8312 0.3268 0.056(3) Uiso 1 1 d R
C4 C 0.4064(4) 0.73718(19) 0.34289(17) 0.0329(9) Uani 1 1 d .
C5 C 0.4877(4) 0.7397(2) 0.39163(18) 0.0423(11) Uani 1 1 d .
H5A H 0.5137 0.7797 0.4063 0.056(3) Uiso 1 1 d R
C6 C 0.5286(4) 0.6867(2) 0.41707(18) 0.0434(11) Uani 1 1 d .
H6A H 0.5830 0.6894 0.4498 0.056(3) Uiso 1 1 d R
C7 C 0.4915(4) 0.6263(2) 0.39713(16) 0.0348(10) Uani 1 1 d .
C8 C 0.5306(4) 0.5694(2) 0.42106(18) 0.0427(11) Uani 1 1 d .
H8B H 0.5835 0.5696 0.4543 0.056(3) Uiso 1 1 d R
C9 C 0.4935(4) 0.5143(2) 0.39756(18) 0.0413(11) Uani 1 1 d .
H9A H 0.5200 0.4752 0.4138 0.056(3) Uiso 1 1 d R
C10 C 0.4150(4) 0.51507(19) 0.34894(16) 0.0311(9) Uani 1 1 d .
C11 C 0.4113(3) 0.62264(18) 0.34931(15) 0.0266(8) Uani 1 1 d .
C12 C 0.3675(3) 0.67848(18) 0.32202(15) 0.0267(8) Uani 1 1 d .
C13 C 0.1805(3) 0.71459(17) 0.19684(15) 0.0269(8) Uani 1 1 d .
H13A H 0.1676 0.7491 0.1725 0.056(3) Uiso 1 1 d R
C14 C 0.0684(3) 0.65804(17) 0.13082(15) 0.0252(8) Uani 1 1 d .
C15 C -0.0500(3) 0.64347(17) 0.12226(15) 0.0251(8) Uani 1 1 d .
C16 C -0.1089(4) 0.63635(19) 0.07017(16) 0.0323(9) Uani 1 1 d .
H16A H -0.1899 0.6265 0.0638 0.056(3) Uiso 1 1 d R
C17 C -0.0513(4) 0.64434(19) 0.02807(16) 0.0341(9) Uani 1 1 d .
H17A H -0.0929 0.6388 -0.0075 0.056(3) Uiso 1 1 d R
C18 C 0.0650(4) 0.6589(2) 0.03705(17) 0.0347(10) Uani 1 1 d .
H18A H 0.1043 0.6645 0.0078 0.056(3) Uiso 1 1 d R
C19 C 0.1244(3) 0.66579(18) 0.08842(16) 0.0287(8) Uani 1 1 d .
H19A H 0.2052 0.6763 0.0950 0.056(3) Uiso 1 1 d R
C20 C -0.2560(4) 0.6061(2) 0.1506(2) 0.0427(11) Uani 1 1 d .
H20A H -0.3002 0.6017 0.1783 0.056(3) Uiso 1 1 d R
H20B H -0.2961 0.6334 0.1236 0.056(3) Uiso 1 1 d R
H20C H -0.2460 0.5658 0.1356 0.056(3) Uiso 1 1 d R
C21 C 0.3781(4) 0.45884(19) 0.31818(18) 0.0364(10) Uani 1 1 d .
H21A H 0.4029 0.4181 0.3314 0.056(3) Uiso 1 1 d R
C22 C 0.2760(4) 0.41245(19) 0.23981(17) 0.0348(10) Uani 1 1 d .
C23 C 0.1919(4) 0.37212(19) 0.25044(18) 0.0377(10) Uani 1 1 d .
C24 C 0.1481(4) 0.3257(2) 0.2152(2) 0.0442(12) Uani 1 1 d .
H24A H 0.0883 0.2984 0.2227 0.056(3) Uiso 1 1 d R
C25 C 0.1933(5) 0.3196(2) 0.1688(2) 0.0606(16) Uani 1 1 d .
H25A H 0.1610 0.2886 0.1432 0.056(3) Uiso 1 1 d R
C26 C 0.2819(6) 0.3573(2) 0.1583(2) 0.0610(16) Uani 1 1 d .
H26A H 0.3145 0.3520 0.1270 0.056(3) Uiso 1 1 d R
C27 C 0.3219(4) 0.40170(18) 0.19492(14) 0.0270(8) Uani 1 1 d .
H27A H 0.3852 0.4277 0.1895 0.056(3) Uiso 1 1 d R
C28 C 0.0318(5) 0.3271(3) 0.3080(3) 0.0717(17) Uani 1 1 d .
H28A H 0.0001 0.3282 0.3399 0.056(3) Uiso 1 1 d R
H28B H -0.0275 0.3373 0.2783 0.056(3) Uiso 1 1 d R
H28C H 0.0611 0.2859 0.3034 0.056(3) Uiso 1 1 d R
C29 C 0.0066(4) 0.51777(19) 0.26787(17) 0.0327(9) Uani 1 1 d .
C30 C -0.1002(4) 0.4865(2) 0.25436(18) 0.0372(10) Uani 1 1 d .
H30A H -0.1480 0.4808 0.2805 0.051(3) Uiso 1 1 d R
C31 C -0.1350(4) 0.4652(2) 0.20420(19) 0.0401(11) Uani 1 1 d .
H31A H -0.2084 0.4446 0.1941 0.051(3) Uiso 1 1 d R
C32 C -0.0636(3) 0.47335(18) 0.16723(17) 0.0317(9) Uani 1 1 d .
C33 C -0.0914(4) 0.45337(19) 0.11306(18) 0.0389(11) Uani 1 1 d .
H33A H -0.1651 0.4340 0.1005 0.051(3) Uiso 1 1 d R
C34 C -0.0171(4) 0.4610(2) 0.07960(18) 0.0392(11) Uani 1 1 d .
H34A H -0.0382 0.4469 0.0436 0.051(3) Uiso 1 1 d R
C35 C 0.0937(4) 0.48964(18) 0.09643(16) 0.0320(9) Uani 1 1 d .
C36 C 0.1784(4) 0.4968(2) 0.06509(16) 0.0369(10) Uani 1 1 d .
H36A H 0.1631 0.4824 0.0291 0.051(3) Uiso 1 1 d R
C37 C 0.2836(4) 0.5236(2) 0.08594(16) 0.0348(10) Uani 1 1 d .
H37A H 0.3421 0.5285 0.0647 0.051(3) Uiso 1 1 d R
C38 C 0.3028(3) 0.54406(17) 0.13848(15) 0.0266(8) Uani 1 1 d .
C39 C 0.1223(3) 0.51164(17) 0.14904(15) 0.0270(8) Uani 1 1 d .
C40 C 0.0426(3) 0.50440(17) 0.18460(15) 0.0255(8) Uani 1 1 d .
C41 C 0.0446(4) 0.5421(2) 0.32128(17) 0.0362(10) Uani 1 1 d .
H41A H 0.0056 0.5294 0.3492 0.051(3) Uiso 1 1 d R
C42 C 0.1650(4) 0.5977(2) 0.38560(18) 0.0379(10) Uani 1 1 d .
C43 C 0.1582(4) 0.6604(2) 0.39878(17) 0.0382(10) Uani 1 1 d .
C44 C 0.1984(4) 0.6783(3) 0.45190(18) 0.0481(12) Uani 1 1 d .
H44A H 0.1949 0.7216 0.4616 0.051(3) Uiso 1 1 d R
C45 C 0.2426(5) 0.6345(3) 0.4887(2) 0.0569(14) Uani 1 1 d .
H45A H 0.2703 0.6471 0.5247 0.051(3) Uiso 1 1 d R
C46 C 0.2492(5) 0.5715(3) 0.4748(2) 0.0573(14) Uani 1 1 d .
H46A H 0.2813 0.5415 0.5013 0.051(3) Uiso 1 1 d R
C47 C 0.2076(4) 0.5512(2) 0.42287(16) 0.0383(10) Uani 1 1 d .
H47A H 0.2079 0.5080 0.4127 0.051(3) Uiso 1 1 d R
C48 C 0.1115(5) 0.7871(2) 0.3814(2) 0.0543(14) Uani 1 1 d .
H48A H 0.0788 0.8193 0.3571 0.051(3) Uiso 1 1 d R
H48B H 0.0738 0.7873 0.4115 0.051(3) Uiso 1 1 d R
H48C H 0.1927 0.7948 0.3929 0.051(3) Uiso 1 1 d R
C49 C 0.4125(3) 0.57021(18) 0.16513(16) 0.0295(8) Uani 1 1 d .
H49A H 0.4748 0.5771 0.1464 0.051(3) Uiso 1 1 d R
C50 C 0.5341(3) 0.6068(2) 0.24152(16) 0.0324(9) Uani 1 1 d .
C51 C 0.5668(4) 0.6688(2) 0.23367(18) 0.0361(10) Uani 1 1 d .
C52 C 0.6704(4) 0.6904(2) 0.2636(2) 0.0490(13) Uani 1 1 d .
H52A H 0.6944 0.7326 0.2588 0.051(3) Uiso 1 1 d R
C53 C 0.7381(4) 0.6520(3) 0.2997(2) 0.0552(14) Uani 1 1 d .
H53A H 0.8080 0.6680 0.3208 0.051(3) Uiso 1 1 d R
C54 C 0.7063(4) 0.5908(3) 0.3062(2) 0.0486(12) Uani 1 1 d .
H54A H 0.7549 0.5638 0.3307 0.051(3) Uiso 1 1 d R
C55 C 0.6041(3) 0.5688(2) 0.27672(17) 0.0342(9) Uani 1 1 d .
H55A H 0.5808 0.5262 0.2807 0.051(3) Uiso 1 1 d R
C56 C 0.5394(5) 0.7900(2) 0.1941(2) 0.0599(15) Uani 1 1 d .
H56A H 0.4961 0.8182 0.1687 0.051(3) Uiso 1 1 d R
H56B H 0.5370 0.8045 0.2292 0.051(3) Uiso 1 1 d R
H56C H 0.6182 0.7886 0.1891 0.051(3) Uiso 1 1 d R
Fe2 Fe 0.47496(5) 0.93040(3) 0.46305(2) 0.02776(14) Uani 1 1 d .
Cl1 Cl 0.63472(9) 0.87308(5) 0.47613(4) 0.0371(2) Uani 1 1 d .
Cl2 Cl 0.42757(9) 0.95188(5) 0.37666(4) 0.0356(2) Uani 1 1 d .
Cl3 Cl 0.33249(10) 0.87402(6) 0.48507(5) 0.0447(3) Uani 1 1 d .
O1 O 0.5000 1.0000 0.5000 0.0435(11) Uani 1 2 d S
Cl4 Cl 0.27104(11) 0.90469(5) 0.14321(4) 0.0418(3) Uani 1 1 d .
O2 O 0.3246(4) 0.91699(18) 0.19721(14) 0.0713(12) Uani 1 1 d .
O3 O 0.3608(4) 0.8904(3) 0.11483(17) 0.1012(18) Uani 1 1 d .
O4 O 0.2008(4) 0.8521(2) 0.1398(2) 0.107(2) Uani 1 1 d .
O5 O 0.2086(5) 0.9572(2) 0.12041(18) 0.1038(19) Uani 1 1 d .
C57 C 0.5876(6) 0.8639(3) 0.0527(2) 0.0650(17) Uani 1 1 d .
H57A H 0.5081 0.8769 0.0472 0.208(14) Uiso 1 1 d R
O6 O 0.6632(4) 0.90487(19) 0.05395(17) 0.0739(12) Uani 1 1 d .
N9 N 0.6079(5) 0.8028(2) 0.05791(17) 0.0568(12) Uani 1 1 d .
C58 C 0.7218(6) 0.7765(3) 0.0667(3) 0.095(3) Uani 1 1 d .
H58A H 0.7785 0.8093 0.0717 0.208(14) Uiso 1 1 d R
H58B H 0.7322 0.7504 0.0977 0.208(14) Uiso 1 1 d R
H58C H 0.7307 0.7518 0.0365 0.208(14) Uiso 1 1 d R
C59 C 0.5113(6) 0.7585(3) 0.0496(3) 0.085(2) Uani 1 1 d .
H59A H 0.4402 0.7817 0.0443 0.208(14) Uiso 1 1 d R
H59B H 0.5141 0.7333 0.0189 0.208(14) Uiso 1 1 d R
H59C H 0.5156 0.7319 0.0800 0.208(14) Uiso 1 1 d R
C60 C 0.0717(7) 0.1952(4) 0.0190(3) 0.091(2) Uani 1 1 d .
H60A H 0.0299 0.2186 -0.0104 0.208(14) Uiso 1 1 d R
O7 O 0.1127(6) 0.2245(3) 0.0585(2) 0.119(2) Uani 1 1 d .
N10 N 0.0797(4) 0.1346(2) 0.01197(18) 0.0538(11) Uani 1 1 d .
C61 C 0.1323(8) 0.0939(5) 0.0526(4) 0.138(4) Uani 1 1 d .
H61A H 0.1656 0.1182 0.0830 0.208(14) Uiso 1 1 d R
H61B H 0.0756 0.0657 0.0619 0.208(14) Uiso 1 1 d R
H61C H 0.1920 0.0703 0.0406 0.208(14) Uiso 1 1 d R
C62 C 0.0254(7) 0.1054(4) -0.0368(3) 0.108(3) Uani 1 1 d .
H62A H -0.0075 0.1374 -0.0612 0.208(14) Uiso 1 1 d R
H62B H 0.0817 0.0822 -0.0515 0.208(14) Uiso 1 1 d R
H62C H -0.0347 0.0777 -0.0303 0.208(14) Uiso 1 1 d R

loop_
_atom_site_aniso_label
_atom_site_aniso_U_11
_atom_site_aniso_U_22
_atom_site_aniso_U_33
_atom_site_aniso_U_23
_atom_site_aniso_U_13
_atom_site_aniso_U_12
Fe1 0.0262(3) 0.0235(3) 0.0245(3) -0.0038(2) -0.0001(2) -0.0079(2)
S1 0.0285(5) 0.0345(5) 0.0364(6) -0.0003(4) 0.0096(4) -0.0011(4)
S2 0.0508(7) 0.0402(6) 0.0560(8) 0.0000(6) 0.0173(6) -0.0070(6)
S3 0.0427(6) 0.0379(6) 0.0366(6) -0.0059(5) 0.0020(5) 0.0068(5)
S4 0.0411(6) 0.0325(6) 0.0537(7) 0.0012(5) 0.0085(5) -0.0101(5)
N1 0.0231(16) 0.0233(16) 0.0242(16) -0.0022(13) 0.0038(13) -0.0024(13)
N2 0.0217(15) 0.0263(16) 0.0249(16) -0.0032(13) 0.0033(13) -0.0027(13)
N3 0.0336(19) 0.0236(17) 0.038(2) -0.0013(15) -0.0025(16) -0.0017(14)
N4 0.0252(16) 0.0212(16) 0.0305(18) -0.0001(13) 0.0035(14) 0.0004(13)
N5 0.0248(17) 0.0239(16) 0.0279(17) 0.0013(13) 0.0023(14) -0.0012(13)
N6 0.0270(17) 0.0166(15) 0.0258(16) 0.0000(12) 0.0018(13) 0.0005(13)
N7 0.0242(17) 0.0247(17) 0.039(2) -0.0045(14) 0.0078(15) -0.0050(13)
N8 0.0328(19) 0.036(2) 0.0328(19) 0.0004(15) 0.0048(15) -0.0009(16)
C1 0.029(2) 0.0241(19) 0.030(2) -0.0037(16) 0.0063(17) -0.0053(16)
C2 0.048(3) 0.022(2) 0.042(3) -0.0032(18) 0.007(2) -0.0032(19)
C3 0.045(3) 0.025(2) 0.040(2) -0.0096(18) 0.006(2) -0.0067(19)
C4 0.036(2) 0.027(2) 0.035(2) -0.0112(18) 0.0060(19) -0.0060(18)
C5 0.050(3) 0.034(2) 0.039(3) -0.014(2) -0.002(2) -0.010(2)
C6 0.045(3) 0.045(3) 0.033(2) -0.012(2) -0.010(2) -0.007(2)
C7 0.035(2) 0.036(2) 0.030(2) -0.0066(18) -0.0017(18) -0.0029(19)
C8 0.041(3) 0.050(3) 0.032(2) -0.005(2) -0.0076(19) 0.001(2)
C9 0.040(3) 0.041(3) 0.037(2) 0.005(2) -0.008(2) 0.003(2)
C10 0.030(2) 0.028(2) 0.033(2) -0.0003(17) 0.0012(18) 0.0001(17)
C11 0.0256(19) 0.031(2) 0.0233(19) -0.0058(16) 0.0039(16) -0.0028(16)
C12 0.027(2) 0.029(2) 0.025(2) -0.0067(16) 0.0060(16) -0.0037(16)
C13 0.030(2) 0.0208(18) 0.027(2) 0.0014(15) -0.0001(16) 0.0006(16)
C14 0.027(2) 0.0180(17) 0.030(2) 0.0002(15) 0.0039(16) 0.0017(15)
C15 0.0249(19) 0.0205(18) 0.030(2) 0.0032(15) 0.0068(16) 0.0024(15)
C16 0.026(2) 0.032(2) 0.036(2) -0.0017(18) -0.0023(17) 0.0029(17)
C17 0.037(2) 0.034(2) 0.028(2) -0.0035(18) -0.0031(18) 0.0062(19)
C18 0.036(2) 0.036(2) 0.033(2) 0.0031(18) 0.0083(19) 0.0049(19)
C19 0.027(2) 0.026(2) 0.032(2) 0.0033(16) 0.0050(17) 0.0034(16)
C20 0.031(2) 0.044(3) 0.055(3) 0.005(2) 0.014(2) 0.000(2)
C21 0.038(2) 0.025(2) 0.043(3) 0.0027(18) -0.001(2) 0.0025(18)
C22 0.038(2) 0.024(2) 0.039(2) 0.0032(17) 0.0003(19) 0.0046(18)
C23 0.034(2) 0.024(2) 0.050(3) 0.0022(19) -0.004(2) 0.0032(18)
C24 0.041(3) 0.028(2) 0.056(3) -0.005(2) -0.010(2) 0.003(2)
C25 0.083(4) 0.034(3) 0.054(3) -0.009(2) -0.017(3) 0.013(3)
C26 0.095(5) 0.044(3) 0.046(3) 0.016(2) 0.017(3) 0.024(3)
C27 0.039(2) 0.0237(19) 0.0211(19) 0.0082(15) 0.0134(17) 0.0147(17)
C28 0.064(4) 0.063(4) 0.090(5) -0.001(3) 0.020(3) -0.011(3)
C29 0.030(2) 0.030(2) 0.037(2) 0.0053(18) 0.0040(18) -0.0037(17)
C30 0.027(2) 0.040(2) 0.045(3) 0.010(2) 0.0059(19) -0.0093(18)
C31 0.025(2) 0.031(2) 0.060(3) 0.007(2) -0.004(2) -0.0045(18)
C32 0.025(2) 0.0200(19) 0.045(2) 0.0013(17) -0.0075(18) 0.0016(16)
C33 0.031(2) 0.027(2) 0.050(3) -0.0088(19) -0.018(2) -0.0006(18)
C34 0.038(2) 0.031(2) 0.042(3) -0.0135(19) -0.010(2) 0.0076(19)
C35 0.035(2) 0.025(2) 0.031(2) -0.0082(17) -0.0076(18) 0.0056(17)
C36 0.044(3) 0.037(2) 0.025(2) -0.0050(18) -0.0055(19) 0.011(2)
C37 0.040(2) 0.035(2) 0.028(2) 0.0020(18) 0.0033(19) 0.0078(19)
C38 0.029(2) 0.0200(18) 0.029(2) 0.0012(15) 0.0025(17) 0.0043(16)
C39 0.029(2) 0.0185(18) 0.030(2) 0.0000(15) -0.0042(16) 0.0063(15)
C40 0.0235(19) 0.0165(17) 0.033(2) 0.0005(15) -0.0038(16) 0.0004(15)
C41 0.032(2) 0.045(3) 0.033(2) 0.0062(19) 0.0094(19) -0.002(2)
C42 0.030(2) 0.044(3) 0.041(3) 0.005(2) 0.0112(19) -0.0016(19)
C43 0.030(2) 0.049(3) 0.036(2) 0.003(2) 0.0065(19) 0.007(2)
C44 0.048(3) 0.063(3) 0.032(2) -0.010(2) 0.005(2) 0.000(3)
C45 0.055(3) 0.080(4) 0.033(3) -0.002(3) -0.001(2) -0.002(3)
C46 0.050(3) 0.072(4) 0.047(3) 0.022(3) 0.002(2) -0.004(3)
C47 0.040(2) 0.051(3) 0.022(2) 0.0098(19) 0.0026(18) 0.011(2)
C48 0.060(3) 0.043(3) 0.056(3) -0.012(2) -0.003(3) 0.004(2)
C49 0.031(2) 0.0228(19) 0.036(2) -0.0011(17) 0.0105(18) 0.0015(17)
C50 0.024(2) 0.040(2) 0.033(2) -0.0117(18) 0.0083(17) -0.0049(18)
C51 0.029(2) 0.036(2) 0.044(3) -0.012(2) 0.0102(19) -0.0078(18)
C52 0.043(3) 0.047(3) 0.055(3) -0.014(2) 0.006(2) -0.018(2)
C53 0.035(3) 0.068(4) 0.057(3) -0.018(3) -0.005(2) -0.017(3)
C54 0.037(3) 0.062(3) 0.045(3) -0.006(2) 0.001(2) 0.000(2)
C55 0.027(2) 0.037(2) 0.039(2) -0.0063(19) 0.0062(18) -0.0014(18)
C56 0.065(4) 0.036(3) 0.080(4) 0.003(3) 0.019(3) -0.018(3)
Fe2 0.0255(3) 0.0262(3) 0.0306(3) -0.0109(2) 0.0024(2) -0.0028(2)
Cl1 0.0273(5) 0.0409(6) 0.0395(6) -0.0008(5) -0.0033(4) 0.0027(4)
Cl2 0.0315(5) 0.0353(5) 0.0362(6) -0.0026(4) -0.0036(4) -0.0002(4)
Cl3 0.0336(6) 0.0488(7) 0.0538(7) -0.0071(5) 0.0142(5) -0.0098(5)
O1 0.049(3) 0.035(2) 0.046(3) -0.021(2) 0.007(2) -0.006(2)
Cl4 0.0543(7) 0.0330(5) 0.0393(6) 0.0045(5) 0.0116(5) -0.0022(5)
O2 0.113(4) 0.053(2) 0.044(2) -0.0057(18) 0.002(2) 0.021(2)
O3 0.074(3) 0.177(6) 0.061(3) -0.003(3) 0.033(2) -0.008(3)
O4 0.091(3) 0.090(3) 0.120(4) 0.058(3) -0.032(3) -0.055(3)
O5 0.163(5) 0.057(3) 0.075(3) 0.005(2) -0.022(3) 0.041(3)
C57 0.094(5) 0.052(3) 0.047(3) -0.002(3) 0.009(3) 0.023(3)
O6 0.088(3) 0.050(2) 0.075(3) -0.012(2) -0.008(2) 0.000(2)
N9 0.085(4) 0.043(2) 0.043(2) -0.0022(19) 0.014(2) 0.015(2)
C58 0.089(5) 0.074(5) 0.108(6) -0.023(4) -0.020(4) 0.028(4)
C59 0.100(6) 0.074(5) 0.089(5) 0.008(4) 0.036(4) 0.000(4)
C60 0.106(6) 0.081(5) 0.093(6) -0.024(4) 0.040(5) -0.009(4)
O7 0.149(5) 0.122(5) 0.094(4) -0.055(4) 0.041(4) -0.042(4)
N10 0.053(3) 0.055(3) 0.051(3) -0.001(2) 0.005(2) 0.011(2)
C61 0.125(8) 0.151(9) 0.128(8) 0.070(7) -0.001(6) 0.028(7)
C62 0.087(6) 0.152(8) 0.079(5) -0.034(5) -0.001(4) 0.001(5)

loop_
_atom_type_symbol
_atom_type_description
_atom_type_scat_dispersion_real
_atom_type_scat_dispersion_imag
_atom_type_scat_source
C C 0.0033 0.0016 'International Tables Vol C Tables 4.2.6.8 and 6.1.1.4'
H H 0.0000 0.0000 'International Tables Vol C Tables 4.2.6.8 and 6.1.1.4'
N N 0.0061 0.0033 'International Tables Vol C Tables 4.2.6.8 and 6.1.1.4'
O O 0.0106 0.0060 'International Tables Vol C Tables 4.2.6.8 and 6.1.1.4'
S S 0.1246 0.1234 'International Tables Vol C Tables 4.2.6.8 and 6.1.1.4'
Cl Cl 0.1484 0.1585 'International Tables Vol C Tables 4.2.6.8 and 6.1.1.4'
Fe Fe 0.3463 0.8444 'International Tables Vol C Tables 4.2.6.8 and 6.1.1.4'

loop_
_geom_angle_atom_site_label_1
_geom_angle_atom_site_label_2
_geom_angle_atom_site_label_3
_geom_angle
_geom_angle_site_symmetry_1
N2 Fe1 N6 143.15(12) .
N2 Fe1 N5 126.26(12) .
N6 Fe1 N5 72.94(12) .
N2 Fe1 N1 73.11(11) .
N6 Fe1 N1 123.76(11) .
N5 Fe1 N1 127.01(11) .
N2 Fe1 N3 69.47(12) .
N6 Fe1 N3 85.21(11) .
N5 Fe1 N3 81.72(12) .
N1 Fe1 N3 142.10(11) .
N2 Fe1 N7 83.48(12) .
N6 Fe1 N7 69.09(12) .
N5 Fe1 N7 141.42(12) .
N1 Fe1 N7 81.44(11) .
N3 Fe1 N7 88.51(12) .
C15 S1 C20 102.5(2) .
C28 S2 C23 102.6(3) .
C43 S3 C48 102.7(2) .
C51 S4 C56 103.1(2) .
C1 N1 C12 117.5(3) .
C1 N1 Fe1 127.3(2) .
C12 N1 Fe1 115.2(2) .
C10 N2 C11 119.0(3) .
C10 N2 Fe1 122.5(3) .
C11 N2 Fe1 118.5(3) .
C21 N3 C22 120.8(4) .
C21 N3 Fe1 115.2(3) .
C22 N3 Fe1 124.0(3) .
C13 N4 C14 115.7(3) .
C29 N5 C40 116.8(3) .
C29 N5 Fe1 127.0(3) .
C40 N5 Fe1 116.2(2) .
C38 N6 C39 118.4(3) .
C38 N6 Fe1 123.3(3) .
C39 N6 Fe1 118.3(3) .
C49 N7 C50 118.8(3) .
C49 N7 Fe1 114.8(3) .
C50 N7 Fe1 126.3(3) .
C41 N8 C42 116.1(4) .
N1 C1 C2 123.1(4) .
N1 C1 C13 117.9(3) .
C2 C1 C13 118.9(4) .
C3 C2 C1 119.1(4) .
C2 C3 C4 119.5(4) .
C3 C4 C12 117.4(4) .
C3 C4 C5 123.6(4) .
C12 C4 C5 119.0(4) .
C6 C5 C4 120.9(4) .
C5 C6 C7 121.8(4) .
C8 C7 C11 116.6(4) .
C8 C7 C6 125.0(4) .
C11 C7 C6 118.4(4) .
C9 C8 C7 120.3(4) .
C8 C9 C10 119.2(4) .
N2 C10 C9 121.6(4) .
N2 C10 C21 114.8(4) .
C9 C10 C21 123.5(4) .
N2 C11 C7 123.2(4) .
N2 C11 C12 116.5(3) .
C7 C11 C12 120.3(4) .
N1 C12 C4 123.6(4) .
N1 C12 C11 116.7(3) .
C4 C12 C11 119.6(4) .
N4 C13 C1 120.4(3) .
C19 C14 C15 120.4(4) .
C19 C14 N4 120.6(3) .
C15 C14 N4 118.9(3) .
C16 C15 C14 118.5(4) .
C16 C15 S1 123.6(3) .
C14 C15 S1 117.8(3) .
C17 C16 C15 120.4(4) .
C18 C17 C16 120.6(4) .
C17 C18 C19 119.6(4) .
C18 C19 C14 120.6(4) .
N3 C21 C10 117.8(4) .
C23 C22 C27 117.9(4) .
C23 C22 N3 120.5(4) .
C27 C22 N3 121.6(4) .
C24 C23 C22 121.0(5) .
C24 C23 S2 121.9(4) .
C22 C23 S2 117.1(3) .
C23 C24 C25 118.3(5) .
C26 C25 C24 122.0(5) .
C27 C26 C25 116.7(5) .
C26 C27 C22 123.8(4) .
N5 C29 C30 123.2(4) .
N5 C29 C41 116.4(4) .
C30 C29 C41 120.3(4) .
C31 C30 C29 119.4(4) .
C30 C31 C32 119.5(4) .
C31 C32 C40 117.0(4) .
C31 C32 C33 124.6(4) .
C40 C32 C33 118.4(4) .
C34 C33 C32 121.7(4) .
C33 C34 C35 121.5(4) .
C36 C35 C39 116.5(4) .
C36 C35 C34 125.3(4) .
C39 C35 C34 118.2(4) .
C37 C36 C35 120.3(4) .
C36 C37 C38 118.6(4) .
N6 C38 C37 122.9(4) .
N6 C38 C49 114.0(3) .
C37 C38 C49 123.0(4) .
N6 C39 C35 123.3(4) .
N6 C39 C40 116.3(3) .
C35 C39 C40 120.4(4) .
N5 C40 C32 124.0(4) .
N5 C40 C39 116.3(3) .
C32 C40 C39 119.6(4) .
N8 C41 C29 120.4(4) .
C43 C42 C47 123.0(4) .
C43 C42 N8 118.4(4) .
C47 C42 N8 118.5(4) .
C42 C43 C44 118.3(4) .
C42 C43 S3 117.9(3) .
C44 C43 S3 123.8(4) .
C45 C44 C43 120.0(5) .
C44 C45 C46 121.1(5) .
C45 C46 C47 120.9(5) .
C46 C47 C42 116.6(5) .
N7 C49 C38 118.4(4) .
C55 C50 C51 120.4(4) .
C55 C50 N7 119.6(4) .
C51 C50 N7 120.0(4) .
C52 C51 C50 117.9(4) .
C52 C51 S4 124.0(4) .
C50 C51 S4 118.0(3) .
C53 C52 C51 120.8(5) .
C52 C53 C54 120.8(5) .
C53 C54 C55 119.0(5) .
C50 C55 C54 121.1(4) .
O1 Fe2 Cl1 109.42(4) .
O1 Fe2 Cl3 112.31(4) .
Cl1 Fe2 Cl3 108.70(5) .
O1 Fe2 Cl2 110.41(4) .
Cl1 Fe2 Cl2 108.24(5) .
Cl3 Fe2 Cl2 107.65(5) .
Fe2 O1 Fe2 180.00(2) 3_676
O4 Cl4 O5 111.1(3) .
O4 Cl4 O3 106.4(4) .
O5 Cl4 O3 109.7(3) .
O4 Cl4 O2 111.0(3) .
O5 Cl4 O2 111.0(3) .
O3 Cl4 O2 107.4(3) .
O6 C57 N9 125.0(6) .
C57 N9 C58 123.2(6) .
C57 N9 C59 120.0(6) .
C58 N9 C59 116.5(5) .
O7 C60 N10 126.5(8) .
C60 N10 C61 122.6(7) .
C60 N10 C62 121.0(6) .
C61 N10 C62 116.2(7) .

loop_
_geom_bond_atom_site_label_1
_geom_bond_atom_site_label_2
_geom_bond_distance
_geom_bond_site_symmetry_2
Fe1 N2 2.178(3) .
Fe1 N6 2.183(3) .
Fe1 N5 2.238(3) .
Fe1 N1 2.246(3) .
Fe1 N3 2.397(3) .
Fe1 N7 2.399(3) .
S1 C15 1.759(4) .
S1 C20 1.796(5) .
S2 C28 1.759(6) .
S2 C23 1.794(5) .
S3 C43 1.764(5) .
S3 C48 1.796(5) .
S4 C51 1.761(5) .
S4 C56 1.788(5) .
N1 C1 1.324(5) .
N1 C12 1.356(5) .
N2 C10 1.330(5) .
N2 C11 1.337(5) .
N3 C21 1.274(5) .
N3 C22 1.442(5) .
N4 C13 1.274(5) .
N4 C14 1.429(5) .
N5 C29 1.319(5) .
N5 C40 1.351(5) .
N6 C38 1.326(5) .
N6 C39 1.346(5) .
N7 C49 1.278(5) .
N7 C50 1.437(5) .
N8 C41 1.272(5) .
N8 C42 1.435(6) .
C1 C2 1.412(5) .
C1 C13 1.462(5) .
C2 C3 1.369(6) .
C3 C4 1.401(6) .
C4 C12 1.406(5) .
C4 C5 1.429(6) .
C5 C6 1.350(6) .
C6 C7 1.426(6) .
C7 C8 1.400(6) .
C7 C11 1.406(5) .
C8 C9 1.357(6) .
C9 C10 1.409(6) .
C10 C21 1.459(6) .
C11 C12 1.430(5) .
C14 C19 1.383(5) .
C14 C15 1.403(5) .
C15 C16 1.397(5) .
C16 C17 1.389(6) .
C17 C18 1.380(6) .
C18 C19 1.382(6) .
C22 C23 1.377(6) .
C22 C27 1.379(6) .
C23 C24 1.376(6) .
C24 C25 1.398(8) .
C25 C26 1.382(8) .
C26 C27 1.357(7) .
C29 C30 1.409(6) .
C29 C41 1.458(6) .
C30 C31 1.356(6) .
C31 C32 1.390(6) .
C32 C40 1.411(5) .
C32 C33 1.434(6) .
C33 C34 1.344(7) .
C34 C35 1.432(6) .
C35 C36 1.400(6) .
C35 C39 1.412(5) .
C36 C37 1.379(6) .
C37 C38 1.397(5) .
C38 C49 1.455(5) .
C39 C40 1.433(6) .
C42 C43 1.387(7) .
C42 C47 1.406(6) .
C43 C44 1.412(6) .
C44 C45 1.363(7) .
C45 C46 1.397(8) .
C46 C47 1.402(7) .
C50 C55 1.370(6) .
C50 C51 1.404(6) .
C51 C52 1.393(6) .
C52 C53 1.376(7) .
C53 C54 1.377(7) .
C54 C55 1.380(6) .
Fe2 O1 1.7590(6) .
Fe2 Cl1 2.2153(13) .
Fe2 Cl3 2.2198(13) .
Fe2 Cl2 2.2336(14) .
O1 Fe2 1.7590(6) 3_676
Cl4 O4 1.388(4) .
Cl4 O5 1.407(4) .
Cl4 O3 1.423(4) .
Cl4 O2 1.438(4) .
C57 O6 1.244(7) .
C57 N9 1.328(7) .
N9 C58 1.431(8) .
N9 C59 1.464(8) .
C60 O7 1.215(8) .
C60 N10 1.313(8) .
N10 C61 1.410(8) .
N10 C62 1.438(8) .
